data_4069221
loop_
_publ_author_name
'Steinke, Tobias'
'Shaw, Bryan K.'
'Jong, Howard'
'Patrick, Brian O.'
'Fryzuk, Michael D.'

_publ_section_title
;
 Synthesis and Coordination Chemistry of a Tridentateo-Phenylene-Bridged
 Diphosphine&#x2212;NHC System
;
_journal_issue 9
_journal_name_full Organometallics
_journal_page_first 2830
_journal_paper_doi 10.1021/om9000764
_journal_volume 28
_journal_year 2009
_chemical_formula_moiety 'C31 H49 F6 N2 O P3 Pd'
_chemical_formula_sum 'C31 H49 F6 N2 O P3 Pd'
_chemical_formula_weight 779.03
_chemical_name_systematic
;
 ?
;
_space_group_IT_number 2
_symmetry_cell_setting triclinic
_symmetry_space_group_name_Hall '-P 1'
_symmetry_space_group_name_H-M 'P -1'
_atom_sites_solution_hydrogens geom
_atom_sites_solution_primary direct
_atom_sites_solution_secondary difmap
_audit_creation_method SHELXL-97
_cell_angle_alpha 83.175(4)
_cell_angle_beta 79.282(4)
_cell_angle_gamma 78.507(4)
_cell_formula_units_Z 2
_cell_length_a 8.4942(10)
_cell_length_b 14.7569(19)
_cell_length_c 15.813(2)
_cell_measurement_reflns_used 6010
_cell_measurement_temperature 173(2)
_cell_measurement_theta_max 23.031
_cell_measurement_theta_min 2.4745
_cell_volume 1901.6(4)
_computing_structure_refinement 'SHELXL-97 (Sheldrick, 1997)'
_diffrn_ambient_temperature 173(2)
_diffrn_measured_fraction_theta_full 0.905
_diffrn_measured_fraction_theta_max 0.905
_diffrn_measurement_device_type 'Bruker X8 Apex 2'
_diffrn_measurement_method 'area detector'
_diffrn_radiation_monochromator graphite
_diffrn_radiation_source 'fine-focus sealed tube'
_diffrn_radiation_type MoK\a
_diffrn_radiation_wavelength 0.71073
_diffrn_reflns_av_R_equivalents 0.0383
_diffrn_reflns_av_sigmaI/netI 0.0451
_diffrn_reflns_limit_h_max 9
_diffrn_reflns_limit_h_min -9
_diffrn_reflns_limit_k_max 16
_diffrn_reflns_limit_k_min -16
_diffrn_reflns_limit_l_max 17
_diffrn_reflns_limit_l_min -17
_diffrn_reflns_number 17216
_diffrn_reflns_theta_full 23.69
_diffrn_reflns_theta_max 23.69
_diffrn_reflns_theta_min 1.85
_exptl_absorpt_coefficient_mu 0.669
_exptl_absorpt_correction_T_max 0.9353
_exptl_absorpt_correction_T_min 0.8078
_exptl_absorpt_correction_type multi-scan
_exptl_crystal_colour yellow
_exptl_crystal_density_diffrn 1.361
_exptl_crystal_density_method 'not measured'
_exptl_crystal_description irregular
_exptl_crystal_F_000 804
_exptl_crystal_size_max 0.35
_exptl_crystal_size_mid 0.12
_exptl_crystal_size_min 0.1
_refine_diff_density_max 1.685
_refine_diff_density_min -0.698
_refine_diff_density_rms 0.118
_refine_ls_extinction_method none
_refine_ls_goodness_of_fit_ref 1.038
_refine_ls_hydrogen_treatment mixed
_refine_ls_matrix_type full
_refine_ls_number_parameters 397
_refine_ls_number_reflns 5203
_refine_ls_number_restraints 46
_refine_ls_restrained_S_all 1.034
_refine_ls_R_factor_all 0.0861
_refine_ls_R_factor_gt 0.0746
_refine_ls_shift/su_max 0.012
_refine_ls_shift/su_mean 0.000
_refine_ls_structure_factor_coef Fsqd
_refine_ls_weighting_details 'calc w=1/[\s^2^(Fo^2^)+(0.0685P)^2^+18.3271P] where P=(Fo^2^+2Fc^2^)/3'
_refine_ls_weighting_scheme calc
_refine_ls_wR_factor_gt 0.1795
_refine_ls_wR_factor_ref 0.1848
_reflns_number_gt 4293
_reflns_number_total 5203
_reflns_threshold_expression >2sigma(I)
_cod_data_source_file om9000764_si_004.cif
_cod_data_source_block mf674
_cod_depositor_comments
;
The following automatic conversions were performed:

'_symmetry_cell_setting' value 'Triclinic' changed to 'triclinic'
according to /home/saulius/struct/CIF-dictionaries/cif_core.dic
dictionary named 'cif_core.dic' version 2.4.2 from 2011-04-26.

Automatic conversion script
Id: cif_fix_values 1715 2011-07-08 13:25:40Z adriana 
;
_cod_original_sg_symbol_H-M P-1
_cod_database_code 4069221

loop_
_symmetry_equiv_pos_as_xyz
'x, y, z'
'-x, -y, -z'

loop_
_atom_site_label
_atom_site_type_symbol
_atom_site_fract_x
_atom_site_fract_y
_atom_site_fract_z
_atom_site_U_iso_or_equiv
_atom_site_adp_type
_atom_site_occupancy
_atom_site_symmetry_multiplicity
_atom_site_calc_flag
_atom_site_refinement_flags
_atom_site_disorder_assembly
_atom_site_disorder_group
C01 C 0.6774(10) 0.1915(5) 0.7060(5) 0.0352(19) Uani 1 1 d . . .
C02 C 0.5256(12) 0.2442(8) 0.5963(6) 0.060(3) Uani 1 1 d . . .
H02A H 0.4674 0.3073 0.5806 0.072 Uiso 1 1 calc R . .
H02B H 0.4730 0.1978 0.5774 0.072 Uiso 1 1 calc R . .
C03 C 0.7050(12) 0.2319(8) 0.5581(6) 0.059(3) Uani 1 1 d . . .
H03A H 0.7313 0.1928 0.5089 0.071 Uiso 1 1 calc R . .
H03B H 0.7386 0.2925 0.5386 0.071 Uiso 1 1 calc R . .
C04 C 0.3832(10) 0.2476(6) 0.7504(6) 0.040(2) Uani 1 1 d . . .
C05 C 0.2365(12) 0.2489(7) 0.7197(7) 0.059(3) Uani 1 1 d . . .
H05 H 0.2399 0.2367 0.6617 0.071 Uiso 1 1 calc R . .
C06 C 0.0898(12) 0.2678(8) 0.7732(8) 0.069(3) Uani 1 1 d . . .
H06 H -0.0079 0.2675 0.7523 0.083 Uiso 1 1 calc R . .
C07 C 0.0824(12) 0.2869(8) 0.8565(8) 0.066(3) Uani 1 1 d . . .
H07 H -0.0195 0.2992 0.8937 0.079 Uiso 1 1 calc R . .
C08 C 0.2250(11) 0.2881(7) 0.8855(7) 0.053(3) Uani 1 1 d . . .
H08 H 0.2185 0.3030 0.9430 0.064 Uiso 1 1 calc R . .
C09 C 0.3758(10) 0.2688(6) 0.8356(6) 0.040(2) Uani 1 1 d . . .
C10 C 0.5974(10) 0.3898(6) 0.8489(5) 0.040(2) Uani 1 1 d . . .
H10 H 0.6972 0.3942 0.8721 0.049 Uiso 1 1 calc R . .
C11 C 0.6334(12) 0.4112(7) 0.7529(6) 0.053(2) Uani 1 1 d . . .
H11A H 0.5351 0.4132 0.7282 0.080 Uiso 1 1 calc R . .
H11B H 0.7205 0.3630 0.7278 0.080 Uiso 1 1 calc R . .
H11C H 0.6683 0.4716 0.7401 0.080 Uiso 1 1 calc R . .
C12 C 0.4601(12) 0.4627(7) 0.8896(7) 0.058(3) Uani 1 1 d . . .
H12A H 0.4910 0.5240 0.8763 0.087 Uiso 1 1 calc R . .
H12B H 0.4399 0.4484 0.9524 0.087 Uiso 1 1 calc R . .
H12C H 0.3610 0.4628 0.8663 0.087 Uiso 1 1 calc R . .
C13 C 0.5009(11) 0.2625(7) 0.9966(5) 0.047(2) Uani 1 1 d . . .
H13 H 0.4028 0.3112 1.0125 0.056 Uiso 1 1 calc R . .
C14 C 0.6408(12) 0.2812(8) 1.0367(6) 0.060(3) Uani 1 1 d . . .
H14A H 0.6098 0.2782 1.0997 0.090 Uiso 1 1 calc R . .
H14B H 0.6642 0.3429 1.0150 0.090 Uiso 1 1 calc R . .
H14C H 0.7382 0.2342 1.0211 0.090 Uiso 1 1 calc R . .
C15 C 0.4577(14) 0.1675(8) 1.0289(7) 0.075(4) Uani 1 1 d . . .
H15A H 0.5451 0.1190 1.0045 0.112 Uiso 1 1 calc R . .
H15B H 0.3555 0.1628 1.0109 0.112 Uiso 1 1 calc R . .
H15C H 0.4448 0.1598 1.0921 0.112 Uiso 1 1 calc R . .
C16 C 0.9507(10) 0.1419(6) 0.6161(5) 0.039(2) Uani 1 1 d . . .
C17 C 1.0453(11) 0.1755(7) 0.5429(5) 0.049(2) Uani 1 1 d . . .
H17 H 1.0000 0.2280 0.5085 0.059 Uiso 1 1 calc R . .
C18 C 1.2080(12) 0.1323(9) 0.5192(6) 0.061(3) Uani 1 1 d . . .
H18 H 1.2737 0.1570 0.4700 0.073 Uiso 1 1 calc R . .
C19 C 1.2728(12) 0.0544(9) 0.5670(6) 0.064(3) Uani 1 1 d . . .
H19 H 1.3817 0.0239 0.5497 0.077 Uiso 1 1 calc R . .
C20 C 1.1781(10) 0.0207(8) 0.6407(5) 0.050(2) Uani 1 1 d . . .
H20 H 1.2238 -0.0333 0.6731 0.060 Uiso 1 1 calc R . .
C21 C 1.0176(10) 0.0638(7) 0.6688(5) 0.041(2) Uani 1 1 d . . .
C22 C 1.0603(11) -0.0447(7) 0.8316(6) 0.047(2) Uani 1 1 d . . .
H22 H 1.1314 -0.0934 0.7957 0.057 Uiso 1 1 calc R . .
C23 C 1.1671(12) 0.0202(8) 0.8530(6) 0.062(3) Uani 1 1 d . . .
H23A H 1.0971 0.0730 0.8813 0.093 Uiso 1 1 calc R . .
H23B H 1.2317 0.0428 0.7995 0.093 Uiso 1 1 calc R . .
H23C H 1.2403 -0.0140 0.8918 0.093 Uiso 1 1 calc R . .
C24 C 0.9748(13) -0.0919(7) 0.9126(6) 0.062(3) Uani 1 1 d . . .
H24A H 1.0544 -0.1205 0.9500 0.093 Uiso 1 1 calc R . .
H24B H 0.9235 -0.1399 0.8968 0.093 Uiso 1 1 calc R . .
H24C H 0.8912 -0.0459 0.9435 0.093 Uiso 1 1 calc R . .
C25 C 0.7992(11) -0.0649(6) 0.7423(6) 0.048(2) Uani 1 1 d . . .
H25 H 0.7526 -0.0964 0.7982 0.057 Uiso 1 1 calc R . .
C26 C 0.9140(13) -0.1393(7) 0.6919(8) 0.066(3) Uani 1 1 d . . .
H26A H 0.8509 -0.1781 0.6709 0.099 Uiso 1 1 calc R . .
H26B H 0.9853 -0.1779 0.7295 0.099 Uiso 1 1 calc R . .
H26C H 0.9803 -0.1102 0.6428 0.099 Uiso 1 1 calc R . .
C27 C 0.6575(12) -0.0218(7) 0.6963(8) 0.065(3) Uani 1 1 d . . .
H27A H 0.6974 0.0124 0.6422 0.098 Uiso 1 1 calc R . .
H27B H 0.5788 0.0209 0.7333 0.098 Uiso 1 1 calc R . .
H27C H 0.6045 -0.0707 0.6838 0.098 Uiso 1 1 calc R . .
C101 C 0.963(2) 0.394(2) 0.1161(16) 0.226(15) Uani 1 1 d . . .
H10A H 0.9060 0.3400 0.1258 0.271 Uiso 1 1 calc R . .
H10B H 0.9226 0.4361 0.0683 0.271 Uiso 1 1 calc R . .
C102 C 0.930(3) 0.4455(18) 0.2004(14) 0.183(11) Uani 1 1 d . . .
H10C H 0.9188 0.5135 0.1868 0.220 Uiso 1 1 calc R . .
H10D H 0.8311 0.4313 0.2395 0.220 Uiso 1 1 calc R . .
C103 C 1.068(2) 0.4097(16) 0.2355(13) 0.156(9) Uani 1 1 d . . .
H10E H 1.0535 0.3546 0.2765 0.188 Uiso 1 1 calc R . .
H10F H 1.1015 0.4566 0.2648 0.188 Uiso 1 1 calc R . .
C104 C 1.184(2) 0.385(2) 0.1568(15) 0.213(15) Uani 1 1 d . . .
H10G H 1.2419 0.4369 0.1348 0.256 Uiso 1 1 calc R . .
H10H H 1.2658 0.3302 0.1716 0.256 Uiso 1 1 calc R . .
N01 N 0.5313(8) 0.2292(5) 0.6895(4) 0.0373(17) Uani 1 1 d . . .
N02 N 0.7832(8) 0.1854(5) 0.6316(4) 0.0370(17) Uani 1 1 d . . .
O01 O 1.1157(15) 0.3661(13) 0.0972(9) 0.193(8) Uani 1 1 d . . .
F01 F 0.5038(16) 0.3353(8) 0.4116(7) 0.061(3) Uiso 0.50 1 d PD A 1
F01A F 0.681(2) 0.3061(13) 0.3737(12) 0.112(6) Uiso 0.50 1 d PD A 2
F02 F 0.6097(18) 0.2038(9) 0.2576(8) 0.071(3) Uiso 0.50 1 d PD A 1
F02A F 0.446(3) 0.2325(14) 0.2758(13) 0.127(6) Uiso 0.50 1 d PD A 2
F03 F 0.5563(8) 0.1788(4) 0.3973(4) 0.0721(17) Uiso 1 1 d D A .
F04 F 0.5375(9) 0.3617(5) 0.2694(4) 0.085(2) Uiso 1 1 d D A .
F05 F 0.7342(17) 0.2656(10) 0.3438(9) 0.074(4) Uiso 0.50 1 d PD A 1
F05A F 0.693(2) 0.2316(11) 0.2619(10) 0.095(5) Uiso 0.50 1 d PD A 2
F06 F 0.3674(15) 0.2682(9) 0.3304(8) 0.069(3) Uiso 0.50 1 d PD A 1
F06A F 0.416(3) 0.3132(15) 0.4022(14) 0.134(7) Uiso 0.50 1 d PD A 2
P01 P 0.5590(2) 0.27061(15) 0.87906(14) 0.0343(5) Uani 1 1 d . . .
P02 P 0.9067(3) 0.02264(16) 0.76945(13) 0.0348(5) Uani 1 1 d . . .
P03 P 0.5482(3) 0.27240(17) 0.33243(15) 0.0458(6) Uani 1 1 d D . .
Pd01 Pd 0.74261(7) 0.14956(5) 0.82409(4) 0.0338(2) Uani 1 1 d . . .
H100 H 0.792(9) 0.119(5) 0.929(5) 0.03(2) Uiso 1 1 d . . .

loop_
_atom_site_aniso_label
_atom_site_aniso_U_11
_atom_site_aniso_U_22
_atom_site_aniso_U_33
_atom_site_aniso_U_23
_atom_site_aniso_U_13
_atom_site_aniso_U_12
C01 0.033(5) 0.034(5) 0.043(5) -0.005(4) -0.016(4) -0.005(4)
C02 0.047(6) 0.098(8) 0.039(5) 0.016(5) -0.022(4) -0.022(6)
C03 0.050(6) 0.095(8) 0.031(5) 0.020(5) -0.017(4) -0.016(5)
C04 0.022(5) 0.044(5) 0.054(6) 0.004(4) -0.008(4) -0.006(4)
C05 0.043(6) 0.066(7) 0.074(7) -0.014(6) -0.026(5) -0.005(5)
C06 0.024(6) 0.082(8) 0.106(10) -0.028(7) -0.009(5) -0.011(5)
C07 0.027(6) 0.083(8) 0.086(8) -0.020(7) 0.003(5) -0.010(5)
C08 0.028(5) 0.069(7) 0.066(7) -0.013(5) -0.006(4) -0.017(5)
C09 0.027(5) 0.045(5) 0.048(5) 0.000(4) -0.013(4) -0.004(4)
C10 0.033(5) 0.048(5) 0.045(5) -0.005(4) -0.010(4) -0.014(4)
C11 0.054(6) 0.050(6) 0.058(6) 0.003(5) -0.011(5) -0.020(5)
C12 0.057(6) 0.048(6) 0.067(7) -0.007(5) -0.019(5) 0.001(5)
C13 0.046(6) 0.058(6) 0.026(5) -0.001(4) -0.001(4) 0.007(4)
C14 0.058(6) 0.080(7) 0.034(5) -0.015(5) -0.010(4) 0.018(5)
C15 0.077(8) 0.082(8) 0.044(6) 0.021(6) 0.018(5) -0.005(6)
C16 0.041(5) 0.062(6) 0.018(4) -0.005(4) -0.008(4) -0.017(4)
C17 0.045(6) 0.081(7) 0.027(5) -0.006(5) -0.003(4) -0.027(5)
C18 0.046(6) 0.119(10) 0.023(5) -0.016(6) 0.009(4) -0.038(6)
C19 0.035(6) 0.113(10) 0.041(6) -0.023(6) 0.008(5) -0.009(6)
C20 0.026(5) 0.089(7) 0.032(5) -0.017(5) 0.002(4) 0.000(5)
C21 0.035(5) 0.068(6) 0.023(4) -0.020(4) -0.007(4) -0.007(4)
C22 0.044(5) 0.057(6) 0.035(5) -0.009(4) -0.009(4) 0.013(4)
C23 0.045(6) 0.091(8) 0.045(6) -0.014(5) -0.019(5) 0.014(5)
C24 0.061(7) 0.068(7) 0.043(6) 0.007(5) -0.008(5) 0.014(5)
C25 0.043(6) 0.052(6) 0.048(6) -0.005(4) -0.005(4) -0.011(4)
C26 0.066(7) 0.054(6) 0.084(8) -0.027(6) -0.030(6) 0.007(5)
C27 0.042(6) 0.065(7) 0.098(9) -0.028(6) -0.017(6) -0.014(5)
C101 0.054(11) 0.41(4) 0.21(3) -0.16(3) -0.034(13) 0.043(17)
C102 0.140(18) 0.24(3) 0.140(18) -0.064(18) -0.029(14) 0.071(18)
C103 0.097(13) 0.21(2) 0.163(19) -0.081(17) -0.052(13) 0.041(14)
C104 0.081(13) 0.41(4) 0.19(2) -0.21(3) 0.023(13) -0.068(18)
N01 0.040(4) 0.048(4) 0.026(4) 0.004(3) -0.015(3) -0.007(3)
N02 0.030(4) 0.062(5) 0.020(3) 0.005(3) -0.007(3) -0.012(3)
O01 0.090(9) 0.33(2) 0.158(12) -0.141(14) -0.025(8) 0.046(11)
P01 0.0261(12) 0.0398(12) 0.0344(12) 0.0006(10) -0.0072(9) 0.0000(9)
P02 0.0292(12) 0.0505(14) 0.0206(11) -0.0044(9) -0.0006(8) 0.0000(10)
P03 0.0402(14) 0.0538(15) 0.0391(13) 0.0016(11) -0.0015(10) -0.0066(11)
Pd01 0.0290(4) 0.0464(4) 0.0228(3) 0.0010(3) -0.0055(2) -0.0008(3)

loop_
_atom_type_symbol
_atom_type_description
_atom_type_scat_dispersion_real
_atom_type_scat_dispersion_imag
_atom_type_scat_source
C C 0.0033 0.0016 'International Tables Vol C Tables 4.2.6.8 and 6.1.1.4'
H H 0.0000 0.0000 'International Tables Vol C Tables 4.2.6.8 and 6.1.1.4'
N N 0.0061 0.0033 'International Tables Vol C Tables 4.2.6.8 and 6.1.1.4'
O O 0.0106 0.0060 'International Tables Vol C Tables 4.2.6.8 and 6.1.1.4'
F F 0.0171 0.0103 'International Tables Vol C Tables 4.2.6.8 and 6.1.1.4'
P P 0.1023 0.0942 'International Tables Vol C Tables 4.2.6.8 and 6.1.1.4'
Pd Pd -0.9988 1.0072 'International Tables Vol C Tables 4.2.6.8 and 6.1.1.4'

loop_
_geom_angle_atom_site_label_1
_geom_angle_atom_site_label_2
_geom_angle_atom_site_label_3
_geom_angle
N01 C01 N02 109.3(7)
N01 C01 Pd01 127.2(6)
N02 C01 Pd01 123.5(6)
N01 C02 C03 101.6(7)
N01 C02 H02A 111.4
C03 C02 H02A 111.4
N01 C02 H02B 111.4
C03 C02 H02B 111.4
H02A C02 H02B 109.3
N02 C03 C02 102.5(7)
N02 C03 H03A 111.3
C02 C03 H03A 111.3
N02 C03 H03B 111.3
C02 C03 H03B 111.3
H03A C03 H03B 109.2
C09 C04 C05 119.1(8)
C09 C04 N01 124.1(7)
C05 C04 N01 116.6(8)
C06 C05 C04 120.3(10)
C06 C05 H05 119.9
C04 C05 H05 119.9
C07 C06 C05 120.7(10)
C07 C06 H06 119.7
C05 C06 H06 119.7
C06 C07 C08 118.9(9)
C06 C07 H07 120.5
C08 C07 H07 120.5
C09 C08 C07 123.4(10)
C09 C08 H08 118.3
C07 C08 H08 118.3
C08 C09 C04 117.6(8)
C08 C09 P01 120.7(7)
C04 C09 P01 121.7(6)
C11 C10 C12 110.6(8)
C11 C10 P01 112.4(6)
C12 C10 P01 112.7(6)
C11 C10 H10 106.9
C12 C10 H10 106.9
P01 C10 H10 106.9
C10 C11 H11A 109.5
C10 C11 H11B 109.5
H11A C11 H11B 109.5
C10 C11 H11C 109.5
H11A C11 H11C 109.5
H11B C11 H11C 109.5
C10 C12 H12A 109.5
C10 C12 H12B 109.5
H12A C12 H12B 109.5
C10 C12 H12C 109.5
H12A C12 H12C 109.5
H12B C12 H12C 109.5
C15 C13 C14 111.9(8)
C15 C13 P01 110.0(7)
C14 C13 P01 108.9(6)
C15 C13 H13 108.7
C14 C13 H13 108.7
P01 C13 H13 108.7
C13 C14 H14A 109.5
C13 C14 H14B 109.5
H14A C14 H14B 109.5
C13 C14 H14C 109.5
H14A C14 H14C 109.5
H14B C14 H14C 109.5
C13 C15 H15A 109.5
C13 C15 H15B 109.5
H15A C15 H15B 109.5
C13 C15 H15C 109.5
H15A C15 H15C 109.5
H15B C15 H15C 109.5
C17 C16 C21 120.5(9)
C17 C16 N02 116.4(8)
C21 C16 N02 123.0(7)
C16 C17 C18 120.1(10)
C16 C17 H17 119.9
C18 C17 H17 119.9
C19 C18 C17 120.3(9)
C19 C18 H18 119.8
C17 C18 H18 119.8
C18 C19 C20 119.6(9)
C18 C19 H19 120.2
C20 C19 H19 120.2
C19 C20 C21 122.1(10)
C19 C20 H20 119.0
C21 C20 H20 119.0
C20 C21 C16 117.3(8)
C20 C21 P02 120.1(7)
C16 C21 P02 122.6(6)
C24 C22 C23 111.8(8)
C24 C22 P02 109.1(6)
C23 C22 P02 109.6(7)
C24 C22 H22 108.8
C23 C22 H22 108.8
P02 C22 H22 108.8
C22 C23 H23A 109.5
C22 C23 H23B 109.5
H23A C23 H23B 109.5
C22 C23 H23C 109.5
H23A C23 H23C 109.5
H23B C23 H23C 109.5
C22 C24 H24A 109.5
C22 C24 H24B 109.5
H24A C24 H24B 109.5
C22 C24 H24C 109.5
H24A C24 H24C 109.5
H24B C24 H24C 109.5
C26 C25 C27 111.2(8)
C26 C25 P02 112.1(7)
C27 C25 P02 112.7(7)
C26 C25 H25 106.8
C27 C25 H25 106.8
P02 C25 H25 106.8
C25 C26 H26A 109.5
C25 C26 H26B 109.5
H26A C26 H26B 109.5
C25 C26 H26C 109.5
H26A C26 H26C 109.5
H26B C26 H26C 109.5
C25 C27 H27A 109.5
C25 C27 H27B 109.5
H27A C27 H27B 109.5
C25 C27 H27C 109.5
H27A C27 H27C 109.5
H27B C27 H27C 109.5
O01 C101 C102 107.8(17)
O01 C101 H10A 110.2
C102 C101 H10A 110.2
O01 C101 H10B 110.2
C102 C101 H10B 110.2
H10A C101 H10B 108.5
C103 C102 C101 101.9(16)
C103 C102 H10C 111.4
C101 C102 H10C 111.4
C103 C102 H10D 111.4
C101 C102 H10D 111.4
H10C C102 H10D 109.3
C102 C103 C104 100.0(18)
C102 C103 H10E 111.8
C104 C103 H10E 111.8
C102 C103 H10F 111.8
C104 C103 H10F 111.8
H10E C103 H10F 109.5
O01 C104 C103 113.1(16)
O01 C104 H10G 109.0
C103 C104 H10G 109.0
O01 C104 H10H 109.0
C103 C104 H10H 109.0
H10G C104 H10H 107.8
C01 N01 C04 127.5(7)
C01 N01 C02 112.7(7)
C04 N01 C02 119.6(7)
C01 N02 C16 129.7(6)
C01 N02 C03 111.0(7)
C16 N02 C03 119.3(7)
C101 O01 C104 108.7(16)
C09 P01 C13 106.4(4)
C09 P01 C10 104.2(4)
C13 P01 C10 105.2(4)
C09 P01 Pd01 104.6(3)
C13 P01 Pd01 115.7(3)
C10 P01 Pd01 119.5(3)
C21 P02 C22 106.2(4)
C21 P02 C25 105.8(4)
C22 P02 C25 104.5(4)
C21 P02 Pd01 105.7(3)
C22 P02 Pd01 118.7(3)
C25 P02 Pd01 115.0(3)
F06A P03 F04 95.4(9)
F06A P03 F06 60.3(10)
F04 P03 F06 90.6(5)
F06A P03 F05A 176.9(11)
F04 P03 F05A 84.6(6)
F06 P03 F05A 122.8(8)
F06A P03 F02A 101.5(12)
F04 P03 F02A 88.1(8)
F06 P03 F02A 41.2(8)
F05A P03 F02A 81.6(10)
F06A P03 F01A 90.3(11)
F04 P03 F01A 89.7(7)
F06 P03 F01A 150.5(9)
F05A P03 F01A 86.6(10)
F02A P03 F01A 168.1(11)
F06A P03 F01 34.1(8)
F04 P03 F01 89.4(5)
F06 P03 F01 93.9(7)
F05A P03 F01 142.8(8)
F02A P03 F01 134.9(9)
F01A P03 F01 56.7(8)
F06A P03 F02 149.9(11)
F04 P03 F02 94.3(5)
F06 P03 F02 91.2(7)
F05A P03 F02 33.0(6)
F02A P03 F02 50.4(8)
F01A P03 F02 118.2(9)
F01 P03 F02 173.7(7)
F06A P03 F05 118.0(10)
F04 P03 F05 96.8(6)
F06 P03 F05 172.6(7)
F05A P03 F05 59.0(8)
F02A P03 F05 139.4(10)
F01A P03 F05 29.6(7)
F01 P03 F05 85.6(7)
F02 P03 F05 88.9(8)
F06A P03 F03 84.6(8)
F04 P03 F03 178.8(4)
F06 P03 F03 88.3(5)
F05A P03 F03 95.5(6)
F02A P03 F03 90.8(7)
F01A P03 F03 91.5(7)
F01 P03 F03 91.3(5)
F02 P03 F03 85.1(5)
F05 P03 F03 84.3(5)
C01 Pd01 P02 89.8(2)
C01 Pd01 P01 89.1(2)
P02 Pd01 P01 174.90(9)
C01 Pd01 H100 177(2)
P02 Pd01 H100 94(2)
P01 Pd01 H100 87(2)

loop_
_geom_bond_atom_site_label_1
_geom_bond_atom_site_label_2
_geom_bond_distance
C01 N01 1.315(10)
C01 N02 1.341(10)
C01 Pd01 2.037(8)
C02 N01 1.472(11)
C02 C03 1.514(13)
C02 H02A 0.9900
C02 H02B 0.9900
C03 N02 1.476(10)
C03 H03A 0.9900
C03 H03B 0.9900
C04 C09 1.407(12)
C04 C05 1.415(12)
C04 N01 1.435(11)
C05 C06 1.368(14)
C05 H05 0.9500
C06 C07 1.367(15)
C06 H06 0.9500
C07 C08 1.376(14)
C07 H07 0.9500
C08 C09 1.369(12)
C08 H08 0.9500
C09 P01 1.820(8)
C10 C11 1.500(12)
C10 C12 1.522(13)
C10 P01 1.844(9)
C10 H10 1.0000
C11 H11A 0.9800
C11 H11B 0.9800
C11 H11C 0.9800
C12 H12A 0.9800
C12 H12B 0.9800
C12 H12C 0.9800
C13 C15 1.525(14)
C13 C14 1.530(13)
C13 P01 1.829(8)
C13 H13 1.0000
C14 H14A 0.9800
C14 H14B 0.9800
C14 H14C 0.9800
C15 H15A 0.9800
C15 H15B 0.9800
C15 H15C 0.9800
C16 C17 1.382(12)
C16 C21 1.426(12)
C16 N02 1.429(11)
C17 C18 1.404(14)
C17 H17 0.9500
C18 C19 1.375(15)
C18 H18 0.9500
C19 C20 1.387(14)
C19 H19 0.9500
C20 C21 1.399(12)
C20 H20 0.9500
C21 P02 1.797(9)
C22 C24 1.516(13)
C22 C23 1.547(14)
C22 P02 1.840(9)
C22 H22 1.0000
C23 H23A 0.9800
C23 H23B 0.9800
C23 H23C 0.9800
C24 H24A 0.9800
C24 H24B 0.9800
C24 H24C 0.9800
C25 C26 1.511(13)
C25 C27 1.514(13)
C25 P02 1.853(9)
C25 H25 1.0000
C26 H26A 0.9800
C26 H26B 0.9800
C26 H26C 0.9800
C27 H27A 0.9800
C27 H27B 0.9800
C27 H27C 0.9800
C101 O01 1.269(18)
C101 C102 1.57(3)
C101 H10A 0.9900
C101 H10B 0.9900
C102 C103 1.37(2)
C102 H10C 0.9900
C102 H10D 0.9900
C103 C104 1.47(2)
C103 H10E 0.9900
C103 H10F 0.9900
C104 O01 1.276(19)
C104 H10G 0.9900
C104 H10H 0.9900
F01 P03 1.592(10)
F01A P03 1.589(18)
F02 P03 1.595(13)
F02A P03 1.59(2)
F03 P03 1.618(7)
F04 P03 1.553(7)
F05 P03 1.605(14)
F05A P03 1.572(16)
F06 P03 1.555(13)
F06A P03 1.51(2)
P01 Pd01 2.266(2)
P02 Pd01 2.257(2)
Pd01 H100 1.77(7)

loop_
_geom_torsion_atom_site_label_1
_geom_torsion_atom_site_label_2
_geom_torsion_atom_site_label_3
_geom_torsion_atom_site_label_4
_geom_torsion
N01 C02 C03 N02 16.1(11)
C09 C04 C05 C06 -2.0(15)
N01 C04 C05 C06 -178.7(9)
C04 C05 C06 C07 1.0(17)
C05 C06 C07 C08 0.8(18)
C06 C07 C08 C09 -1.6(17)
C07 C08 C09 C04 0.5(15)
C07 C08 C09 P01 -179.4(8)
C05 C04 C09 C08 1.3(13)
N01 C04 C09 C08 177.7(8)
C05 C04 C09 P01 -178.9(7)
N01 C04 C09 P01 -2.4(12)
C21 C16 C17 C18 0.6(13)
N02 C16 C17 C18 -175.2(8)
C16 C17 C18 C19 2.2(14)
C17 C18 C19 C20 -2.4(15)
C18 C19 C20 C21 -0.4(15)
C19 C20 C21 C16 3.1(13)
C19 C20 C21 P02 -174.8(8)
C17 C16 C21 C20 -3.1(12)
N02 C16 C21 C20 172.4(8)
C17 C16 C21 P02 174.7(7)
N02 C16 C21 P02 -9.8(11)
O01 C101 C102 C103 -22(3)
C101 C102 C103 C104 26(3)
C102 C103 C104 O01 -28(3)
N02 C01 N01 C04 179.5(8)
Pd01 C01 N01 C04 -1.6(12)
N02 C01 N01 C02 5.6(10)
Pd01 C01 N01 C02 -175.5(7)
C09 C04 N01 C01 30.7(13)
C05 C04 N01 C01 -152.8(9)
C09 C04 N01 C02 -155.8(9)
C05 C04 N01 C02 20.7(12)
C03 C02 N01 C01 -14.3(11)
C03 C02 N01 C04 171.3(8)
N01 C01 N02 C16 -173.4(8)
Pd01 C01 N02 C16 7.7(12)
N01 C01 N02 C03 6.2(10)
Pd01 C01 N02 C03 -172.7(7)
C17 C16 N02 C01 -155.5(8)
C21 C16 N02 C01 28.8(13)
C17 C16 N02 C03 24.9(12)
C21 C16 N02 C03 -150.8(8)
C02 C03 N02 C01 -14.6(11)
C02 C03 N02 C16 165.0(8)
C102 C101 O01 C104 5(4)
C103 C104 O01 C101 14(4)
C08 C09 P01 C13 18.2(9)
C04 C09 P01 C13 -161.7(7)
C08 C09 P01 C10 -92.7(8)
C04 C09 P01 C10 87.5(8)
C08 C09 P01 Pd01 141.1(7)
C04 C09 P01 Pd01 -38.8(8)
C15 C13 P01 C09 67.1(8)
C14 C13 P01 C09 -169.9(6)
C15 C13 P01 C10 177.3(7)
C14 C13 P01 C10 -59.8(7)
C15 C13 P01 Pd01 -48.5(8)
C14 C13 P01 Pd01 74.5(7)
C11 C10 P01 C09 -63.5(7)
C12 C10 P01 C09 62.3(7)
C11 C10 P01 C13 -175.2(6)
C12 C10 P01 C13 -49.4(7)
C11 C10 P01 Pd01 52.7(7)
C12 C10 P01 Pd01 178.5(5)
C20 C21 P02 C22 19.4(8)
C16 C21 P02 C22 -158.4(7)
C20 C21 P02 C25 -91.3(8)
C16 C21 P02 C25 90.9(8)
C20 C21 P02 Pd01 146.4(7)
C16 C21 P02 Pd01 -31.4(7)
C24 C22 P02 C21 -172.8(7)
C23 C22 P02 C21 64.5(7)
C24 C22 P02 C25 -61.2(8)
C23 C22 P02 C25 176.1(6)
C24 C22 P02 Pd01 68.5(8)
C23 C22 P02 Pd01 -54.2(7)
C26 C25 P02 C21 53.7(8)
C27 C25 P02 C21 -72.6(8)
C26 C25 P02 C22 -58.1(8)
C27 C25 P02 C22 175.5(7)
C26 C25 P02 Pd01 169.9(6)
C27 C25 P02 Pd01 43.6(8)
N01 C01 Pd01 P02 139.7(7)
N02 C01 Pd01 P02 -41.6(7)
N01 C01 Pd01 P01 -35.3(7)
N02 C01 Pd01 P01 143.4(7)
C21 P02 Pd01 C01 45.8(4)
C22 P02 Pd01 C01 164.8(4)
C25 P02 Pd01 C01 -70.4(4)
C21 P02 Pd01 P01 122.5(9)
C22 P02 Pd01 P01 -118.5(9)
C25 P02 Pd01 P01 6.3(10)
C09 P01 Pd01 C01 46.0(4)
C13 P01 Pd01 C01 162.7(4)
C10 P01 Pd01 C01 -69.9(4)
C09 P01 Pd01 P02 -30.7(10)
C13 P01 Pd01 P02 86.0(10)
C10 P01 Pd01 P02 -146.6(9)
